data_7206967
loop_
_publ_author_name
'Gao, Jiabin'
'Bhadbhade, Mohan M.'
'Bishop, Roger'

_publ_section_title
;
 Different crystal forms of a rich hydrogen bond acceptor compound
 resulting from alternative C--H&#x22EF;O and orthogonal
 C&#xE001;O&#x22EF;C&#xE001;O molecular interaction patterns
;
_journal_issue 1
_journal_name_full CrystEngComm
_journal_page_first 138
_journal_paper_doi 10.1039/c1ce05728f
_journal_volume 14
_journal_year 2012
_chemical_formula_sum 'C16 H18 O10'
_chemical_formula_weight 370.30
_chemical_name_systematic
;
?
;
_space_group_IT_number 2
_symmetry_cell_setting triclinic
_symmetry_space_group_name_Hall '-P 1'
_symmetry_space_group_name_H-M 'P -1'
_atom_sites_solution_hydrogens geom
_atom_sites_solution_primary direct
_atom_sites_solution_secondary difmap
_audit_creation_method SHELXL-97
_cell_angle_alpha 77.3590(10)
_cell_angle_beta 78.8160(10)
_cell_angle_gamma 88.8110(10)
_cell_formula_units_Z 2
_cell_length_a 7.2550(2)
_cell_length_b 9.2807(3)
_cell_length_c 13.0344(4)
_cell_measurement_reflns_used 9807
_cell_measurement_temperature 150(2)
_cell_measurement_theta_max 30.479
_cell_measurement_theta_min 2.249
_cell_volume 839.87(4)
_computing_cell_refinement '<i>SAINT</i> (Bruker, 2007)'
_computing_data_collection '<i>APEX2</i> (Bruker, 2007)'
_computing_data_reduction '<i>SAINT</i> '
_computing_molecular_graphics '<i>SHELXTL-Plus</i> (Sheldrick, 2008)'
_computing_structure_refinement '<i>SHELXL-97</i> (Sheldrick, 2008)'
_computing_structure_solution '<i>SHELXS-97</i> (Sheldrick, 2008)'
_diffrn_ambient_temperature 150(2)
_diffrn_measured_fraction_theta_full 0.998
_diffrn_measured_fraction_theta_max 0.998
_diffrn_measurement_device_type 'Bruker Kappa APEXII CCD Diffractometer'
_diffrn_measurement_method '\f scans and \w scans with \k offsets'
_diffrn_radiation_monochromator graphite
_diffrn_radiation_source 'fine-focus sealed tube'
_diffrn_radiation_type MoK\a
_diffrn_radiation_wavelength 0.71073
_diffrn_reflns_av_R_equivalents 0.0414
_diffrn_reflns_av_sigmaI/netI 0.0295
_diffrn_reflns_limit_h_max 8
_diffrn_reflns_limit_h_min -8
_diffrn_reflns_limit_k_max 11
_diffrn_reflns_limit_k_min -11
_diffrn_reflns_limit_l_max 15
_diffrn_reflns_limit_l_min -15
_diffrn_reflns_number 11935
_diffrn_reflns_theta_full 25.00
_diffrn_reflns_theta_max 25.00
_diffrn_reflns_theta_min 2.47
_exptl_absorpt_coefficient_mu 0.124
_exptl_absorpt_correction_T_max 0.9772
_exptl_absorpt_correction_T_min 0.9725
_exptl_absorpt_correction_type multi-scan
_exptl_absorpt_process_details '<i>SADABS</i> (Bruker, 2001)'
_exptl_crystal_colour Colourless
_exptl_crystal_density_diffrn 1.464
_exptl_crystal_density_method 'not measured'
_exptl_crystal_description Blocks
_exptl_crystal_F_000 388
_exptl_crystal_size_max 0.23
_exptl_crystal_size_mid 0.20
_exptl_crystal_size_min 0.19
_refine_diff_density_max 0.234
_refine_diff_density_min -0.225
_refine_diff_density_rms 0.045
_refine_ls_extinction_method none
_refine_ls_goodness_of_fit_ref 1.046
_refine_ls_hydrogen_treatment mixed
_refine_ls_matrix_type full
_refine_ls_number_parameters 247
_refine_ls_number_reflns 2945
_refine_ls_number_restraints 0
_refine_ls_restrained_S_all 1.046
_refine_ls_R_factor_all 0.0355
_refine_ls_R_factor_gt 0.0329
_refine_ls_shift/su_max 0.000
_refine_ls_shift/su_mean 0.000
_refine_ls_structure_factor_coef Fsqd
_refine_ls_weighting_details 'calc w=1/[\s^2^(Fo^2^)+(0.0399P)^2^+0.3630P] where P=(Fo^2^+2Fc^2^)/3'
_refine_ls_weighting_scheme calc
_refine_ls_wR_factor_gt 0.0859
_refine_ls_wR_factor_ref 0.0888
_reflns_number_gt 2743
_reflns_number_total 2945
_reflns_threshold_expression >2sigma(I)
_cod_data_source_file c1ce05728f.txt
_cod_data_source_block jiabin135
_cod_depositor_comments
;
The following automatic conversions were performed:

'_symmetry_cell_setting' value 'Triclinic' changed to 'triclinic'
according to /home/saulius/struct/CIF-dictionaries/cif_core.dic
dictionary named 'cif_core.dic' version 2.4.1 from 2010-06-29.

Automatic conversion script
Id: cif_fix_values 1715 2011-07-08 13:25:40Z adriana 
;
_cod_database_code 7206967

loop_
_symmetry_equiv_pos_as_xyz
'x, y, z'
'-x, -y, -z'

loop_
_atom_site_label
_atom_site_type_symbol
_atom_site_fract_x
_atom_site_fract_y
_atom_site_fract_z
_atom_site_U_iso_or_equiv
_atom_site_adp_type
_atom_site_occupancy
_atom_site_symmetry_multiplicity
_atom_site_calc_flag
_atom_site_refinement_flags
O1 O 0.19542(14) 0.42586(11) 0.72199(8) 0.0257(2) Uani 1 1 d .
H1O1 H 0.234(3) 0.487(2) 0.7572(17) 0.055(6) Uiso 1 1 d .
O2 O 0.43456(15) -0.21651(11) 0.89024(8) 0.0278(2) Uani 1 1 d .
H1O2 H 0.374(3) -0.278(2) 0.8610(17) 0.061(6) Uiso 1 1 d .
O3 O 0.42223(15) 0.48733(10) 0.85484(8) 0.0288(2) Uani 1 1 d .
O4 O 0.69498(14) 0.36492(10) 0.84831(7) 0.0244(2) Uani 1 1 d .
O5 O 0.48888(15) 0.33181(12) 0.47458(8) 0.0348(3) Uani 1 1 d .
O6 O 0.17730(13) 0.35977(10) 0.50323(7) 0.0255(2) Uani 1 1 d .
O7 O 0.22031(14) -0.26971(10) 0.74829(8) 0.0272(2) Uani 1 1 d .
O8 O 0.22830(14) -0.08923(10) 0.59953(8) 0.0242(2) Uani 1 1 d .
O9 O 0.90358(15) -0.01821(12) 0.77522(8) 0.0356(3) Uani 1 1 d .
O10 O 0.77564(14) -0.09256(11) 0.94963(8) 0.0298(3) Uani 1 1 d .
C1 C 0.57564(18) 0.15908(13) 0.73902(10) 0.0180(3) Uani 1 1 d .
H3 H 0.7064 0.1898 0.7001 0.022 Uiso 1 1 calc R
C2 C 0.46688(19) 0.28925(13) 0.76718(10) 0.0193(3) Uani 1 1 d .
C3 C 0.31820(19) 0.31714(14) 0.71854(10) 0.0196(3) Uani 1 1 d .
C4 C 0.30196(18) 0.21455(14) 0.64566(10) 0.0188(3) Uani 1 1 d .
H4 H 0.1760 0.1635 0.6651 0.023 Uiso 1 1 calc R
C5 C 0.46065(18) 0.10325(13) 0.66436(10) 0.0182(3) Uani 1 1 d .
H5 H 0.5439 0.0978 0.5946 0.022 Uiso 1 1 calc R
C6 C 0.39353(19) -0.04877(14) 0.72665(10) 0.0203(3) Uani 1 1 d .
C7 C 0.45907(18) -0.08780(14) 0.81800(10) 0.0204(3) Uani 1 1 d .
C8 C 0.57765(18) 0.03092(14) 0.83770(10) 0.0189(3) Uani 1 1 d .
H8 H 0.5167 0.0624 0.9047 0.023 Uiso 1 1 calc R
C9 C 0.5210(2) 0.38843(14) 0.82853(10) 0.0210(3) Uani 1 1 d .
C10 C 0.7677(2) 0.47260(16) 0.89628(12) 0.0300(3) Uani 1 1 d .
H10A H 0.7703 0.5707 0.8489 0.045 Uiso 1 1 calc R
H10B H 0.8954 0.4465 0.9068 0.045 Uiso 1 1 calc R
H10C H 0.6867 0.4735 0.9657 0.045 Uiso 1 1 calc R
C11 C 0.33672(19) 0.30623(14) 0.53132(10) 0.0204(3) Uani 1 1 d .
C12 C 0.2022(2) 0.46142(17) 0.39960(12) 0.0318(3) Uani 1 1 d .
H12C H 0.2777 0.5473 0.4004 0.048 Uiso 1 1 calc R
H12B H 0.0790 0.4939 0.3843 0.048 Uiso 1 1 calc R
H12A H 0.2665 0.4117 0.3441 0.048 Uiso 1 1 calc R
C13 C 0.27381(19) -0.14764(14) 0.69444(11) 0.0215(3) Uani 1 1 d .
C14 C 0.1020(2) -0.17863(17) 0.56451(13) 0.0309(3) Uani 1 1 d .
H14A H 0.1544 -0.2769 0.5649 0.046 Uiso 1 1 calc R
H14B H 0.0867 -0.1315 0.4918 0.046 Uiso 1 1 calc R
H14C H -0.0205 -0.1880 0.6132 0.046 Uiso 1 1 calc R
C15 C 0.77167(19) -0.02662(14) 0.84798(11) 0.0216(3) Uani 1 1 d .
C16 C 0.9466(2) -0.16868(19) 0.96782(14) 0.0397(4) Uani 1 1 d .
H16C H 0.9670 -0.2468 0.9272 0.060 Uiso 1 1 calc R
H16B H 0.9352 -0.2124 1.0444 0.060 Uiso 1 1 calc R
H16A H 1.0532 -0.0983 0.9441 0.060 Uiso 1 1 calc R

loop_
_atom_site_aniso_label
_atom_site_aniso_U_11
_atom_site_aniso_U_22
_atom_site_aniso_U_33
_atom_site_aniso_U_23
_atom_site_aniso_U_13
_atom_site_aniso_U_12
O1 0.0268(5) 0.0219(5) 0.0312(5) -0.0092(4) -0.0096(4) 0.0101(4)
O2 0.0338(6) 0.0178(5) 0.0293(5) 0.0037(4) -0.0102(5) -0.0015(4)
O3 0.0391(6) 0.0222(5) 0.0290(5) -0.0100(4) -0.0124(5) 0.0115(4)
O4 0.0274(5) 0.0228(5) 0.0258(5) -0.0080(4) -0.0094(4) 0.0030(4)
O5 0.0262(6) 0.0385(6) 0.0293(6) 0.0077(5) 0.0021(5) 0.0059(5)
O6 0.0229(5) 0.0264(5) 0.0242(5) 0.0047(4) -0.0092(4) -0.0011(4)
O7 0.0274(5) 0.0156(5) 0.0374(6) -0.0031(4) -0.0065(4) 0.0003(4)
O8 0.0261(5) 0.0214(5) 0.0279(5) -0.0073(4) -0.0098(4) 0.0003(4)
O9 0.0248(6) 0.0416(6) 0.0331(6) 0.0005(5) 0.0008(5) 0.0111(5)
O10 0.0269(6) 0.0376(6) 0.0255(5) -0.0045(4) -0.0108(4) 0.0128(4)
C1 0.0179(6) 0.0165(6) 0.0185(6) -0.0025(5) -0.0028(5) 0.0020(5)
C2 0.0220(7) 0.0159(6) 0.0183(6) -0.0014(5) -0.0024(5) 0.0020(5)
C3 0.0215(7) 0.0161(6) 0.0184(6) -0.0011(5) -0.0005(5) 0.0023(5)
C4 0.0187(6) 0.0168(6) 0.0196(6) -0.0017(5) -0.0035(5) 0.0008(5)
C5 0.0189(6) 0.0164(6) 0.0185(6) -0.0033(5) -0.0029(5) 0.0019(5)
C6 0.0204(7) 0.0163(6) 0.0236(7) -0.0042(5) -0.0036(5) 0.0034(5)
C7 0.0190(7) 0.0161(6) 0.0233(7) -0.0013(5) -0.0016(5) 0.0038(5)
C8 0.0197(7) 0.0177(6) 0.0183(6) -0.0032(5) -0.0028(5) 0.0041(5)
C9 0.0277(7) 0.0171(6) 0.0170(6) -0.0005(5) -0.0052(5) 0.0034(5)
C10 0.0370(9) 0.0291(8) 0.0286(7) -0.0101(6) -0.0132(6) -0.0007(6)
C11 0.0232(7) 0.0168(6) 0.0216(7) -0.0037(5) -0.0055(6) 0.0009(5)
C12 0.0343(8) 0.0304(8) 0.0266(7) 0.0079(6) -0.0120(6) -0.0014(6)
C13 0.0193(7) 0.0174(6) 0.0279(7) -0.0061(5) -0.0042(5) 0.0056(5)
C14 0.0275(8) 0.0317(8) 0.0399(8) -0.0160(7) -0.0127(7) 0.0006(6)
C15 0.0231(7) 0.0179(6) 0.0248(7) -0.0051(5) -0.0068(6) 0.0033(5)
C16 0.0364(9) 0.0476(10) 0.0398(9) -0.0097(8) -0.0207(8) 0.0217(8)

loop_
_atom_type_symbol
_atom_type_description
_atom_type_scat_dispersion_real
_atom_type_scat_dispersion_imag
_atom_type_scat_source
C C 0.0033 0.0016 'International Tables Vol C Tables 4.2.6.8 and 6.1.1.4'
H H 0.0000 0.0000 'International Tables Vol C Tables 4.2.6.8 and 6.1.1.4'
O O 0.0106 0.0060 'International Tables Vol C Tables 4.2.6.8 and 6.1.1.4'

loop_
_geom_angle_atom_site_label_1
_geom_angle_atom_site_label_2
_geom_angle_atom_site_label_3
_geom_angle
C3 O1 H1O1 108.1(14)
C7 O2 H1O2 105.7(14)
C9 O4 C10 115.64(11)
C11 O6 C12 114.49(11)
C13 O8 C14 115.45(11)
C15 O10 C16 116.00(11)
C2 C1 C8 112.91(10)
C2 C1 C5 103.39(10)
C8 C1 C5 107.46(10)
C2 C1 H3 110.9
C8 C1 H3 110.9
C5 C1 H3 110.9
C3 C2 C9 121.12(12)
C3 C2 C1 112.46(11)
C9 C2 C1 126.04(12)
O1 C3 C2 128.91(12)
O1 C3 C4 117.88(12)
C2 C3 C4 113.08(11)
C3 C4 C11 107.53(10)
C3 C4 C5 103.44(10)
C11 C4 C5 111.79(10)
C3 C4 H4 111.3
C11 C4 H4 111.3
C5 C4 H4 111.3
C6 C5 C4 114.63(11)
C6 C5 C1 103.37(10)
C4 C5 C1 107.25(10)
C6 C5 H5 110.4
C4 C5 H5 110.4
C1 C5 H5 110.4
C7 C6 C13 121.80(12)
C7 C6 C5 112.34(11)
C13 C6 C5 125.85(12)
O2 C7 C6 128.49(13)
O2 C7 C8 117.89(12)
C6 C7 C8 113.61(11)
C7 C8 C15 109.84(10)
C7 C8 C1 103.11(10)
C15 C8 C1 114.10(10)
C7 C8 H8 109.9
C15 C8 H8 109.9
C1 C8 H8 109.9
O3 C9 O4 123.61(12)
O3 C9 C2 123.51(13)
O4 C9 C2 112.79(11)
O4 C10 H10A 109.5
O4 C10 H10B 109.5
H10A C10 H10B 109.5
O4 C10 H10C 109.5
H10A C10 H10C 109.5
H10B C10 H10C 109.5
O5 C11 O6 123.97(12)
O5 C11 C4 124.44(12)
O6 C11 C4 111.53(11)
O6 C12 H12C 109.5
O6 C12 H12B 109.5
H12C C12 H12B 109.5
O6 C12 H12A 109.5
H12C C12 H12A 109.5
H12B C12 H12A 109.5
O7 C13 O8 123.95(12)
O7 C13 C6 123.73(13)
O8 C13 C6 112.32(11)
O8 C14 H14A 109.5
O8 C14 H14B 109.5
H14A C14 H14B 109.5
O8 C14 H14C 109.5
H14A C14 H14C 109.5
H14B C14 H14C 109.5
O9 C15 O10 124.04(13)
O9 C15 C8 125.24(12)
O10 C15 C8 110.70(11)
O10 C16 H16C 109.5
O10 C16 H16B 109.5
H16C C16 H16B 109.5
O10 C16 H16A 109.5
H16C C16 H16A 109.5
H16B C16 H16A 109.5

loop_
_geom_bond_atom_site_label_1
_geom_bond_atom_site_label_2
_geom_bond_distance
O1 C3 1.3344(16)
O1 H1O1 0.88(2)
O2 C7 1.3404(16)
O2 H1O2 0.92(2)
O3 C9 1.2202(16)
O4 C9 1.3407(17)
O4 C10 1.4462(16)
O5 C11 1.1997(17)
O6 C11 1.3339(16)
O6 C12 1.4498(16)
O7 C13 1.2212(16)
O8 C13 1.3383(17)
O8 C14 1.4476(16)
O9 C15 1.2000(17)
O10 C15 1.3379(16)
O10 C16 1.4484(18)
C1 C2 1.5030(17)
C1 C8 1.5512(17)
C1 C5 1.5701(18)
C1 H3 1.0000
C2 C3 1.3470(19)
C2 C9 1.4491(19)
C3 C4 1.5056(18)
C4 C11 1.5221(17)
C4 C5 1.5495(17)
C4 H4 1.0000
C5 C6 1.5035(17)
C5 H5 1.0000
C6 C7 1.3412(19)
C6 C13 1.4546(19)
C7 C8 1.5063(18)
C8 C15 1.5150(18)
C8 H8 1.0000
C10 H10A 0.9800
C10 H10B 0.9800
C10 H10C 0.9800
C12 H12C 0.9800
C12 H12B 0.9800
C12 H12A 0.9800
C14 H14A 0.9800
C14 H14B 0.9800
C14 H14C 0.9800
C16 H16C 0.9800
C16 H16B 0.9800
C16 H16A 0.9800

loop_
_geom_hbond_atom_site_label_D
_geom_hbond_atom_site_label_H
_geom_hbond_atom_site_label_A
_geom_hbond_distance_DH
_geom_hbond_distance_HA
_geom_hbond_distance_DA
_geom_hbond_angle_DHA
_geom_hbond_site_symmetry_A
O1 H1O1 O3 0.88(2) 2.04(2) 2.7583(14) 137.9(19) .
O1 H1O1 O7 0.88(2) 2.24(2) 2.9329(13) 135.4(18) 1_565
O2 H1O2 O7 0.92(2) 2.00(2) 2.7624(15) 140.0(19) .

loop_
_geom_torsion_atom_site_label_1
_geom_torsion_atom_site_label_2
_geom_torsion_atom_site_label_3
_geom_torsion_atom_site_label_4
_geom_torsion
C8 C1 C2 C3 -117.98(12)
C5 C1 C2 C3 -2.17(14)
C8 C1 C2 C9 69.14(16)
C5 C1 C2 C9 -175.04(12)
C9 C2 C3 O1 -4.2(2)
C1 C2 C3 O1 -177.51(12)
C9 C2 C3 C4 171.38(11)
C1 C2 C3 C4 -1.89(16)
O1 C3 C4 C11 62.84(15)
C2 C3 C4 C11 -113.31(12)
O1 C3 C4 C5 -178.76(10)
C2 C3 C4 C5 5.10(14)
C3 C4 C5 C6 108.00(12)
C11 C4 C5 C6 -136.59(11)
C3 C4 C5 C1 -6.12(12)
C11 C4 C5 C1 109.29(11)
C2 C1 C5 C6 -116.31(11)
C8 C1 C5 C6 3.32(12)
C2 C1 C5 C4 5.17(12)
C8 C1 C5 C4 124.81(10)
C4 C5 C6 C7 -119.62(12)
C1 C5 C6 C7 -3.25(14)
C4 C5 C6 C13 61.33(16)
C1 C5 C6 C13 177.70(12)
C13 C6 C7 O2 2.2(2)
C5 C6 C7 O2 -176.93(12)
C13 C6 C7 C8 -179.00(11)
C5 C6 C7 C8 1.91(16)
O2 C7 C8 C15 57.36(15)
C6 C7 C8 C15 -121.61(12)
O2 C7 C8 C1 179.34(11)
C6 C7 C8 C1 0.37(15)
C2 C1 C8 C7 111.02(12)
C5 C1 C8 C7 -2.34(13)
C2 C1 C8 C15 -129.91(12)
C5 C1 C8 C15 116.73(11)
C10 O4 C9 O3 -4.79(18)
C10 O4 C9 C2 171.88(11)
C3 C2 C9 O3 12.3(2)
C1 C2 C9 O3 -175.39(12)
C3 C2 C9 O4 -164.36(12)
C1 C2 C9 O4 7.94(18)
C12 O6 C11 O5 -3.97(19)
C12 O6 C11 C4 173.56(11)
C3 C4 C11 O5 87.36(16)
C5 C4 C11 O5 -25.52(18)
C3 C4 C11 O6 -90.16(13)
C5 C4 C11 O6 156.96(10)
C14 O8 C13 O7 2.42(19)
C14 O8 C13 C6 -177.23(11)
C7 C6 C13 O7 2.1(2)
C5 C6 C13 O7 -178.93(12)
C7 C6 C13 O8 -178.25(12)
C5 C6 C13 O8 0.72(18)
C16 O10 C15 O9 -5.8(2)
C16 O10 C15 C8 172.46(12)
C7 C8 C15 O9 90.01(16)
C1 C8 C15 O9 -25.17(19)
C7 C8 C15 O10 -88.26(13)
C1 C8 C15 O10 156.56(11)
